data_7237717
loop_
_publ_author_name
'Yu, Changjiang'
'Hao, Erhong'
'Fang, Xingbao'
'Wu, Qinghua'
'Wang, Long'
'Li, Jiahua'
'Xu, Linli'
'Jiao, Lijuan'
'Wong, Wai-Yeung'

_publ_section_title
;
 AIE-active difluoroboronated acylhydrozone dyes (BOAHY) emitting across
 the entire visible region and their photo-switching properties
;
_journal_issue 11
_journal_name_full 'Journal of Materials Chemistry C'
_journal_page_first 3269
_journal_paper_doi 10.1039/C9TC00316A
_journal_volume 7
_journal_year 2019
_chemical_formula_moiety 'C20 H22 B F2 N3 O'
_chemical_formula_sum 'C20 H22 B F2 N3 O'
_chemical_formula_weight 369.21
_chemical_name_systematic 2h
_space_group_crystal_system monoclinic
_space_group_IT_number 14
_space_group_name_Hall '-P 2ybc'
_space_group_name_H-M_alt 'P 1 21/c 1'
_atom_sites_solution_hydrogens geom
_audit_creation_date 2017-04-09
_audit_creation_method
;
Olex2 1.2-beta
(compiled 2016.11.30 svn.r3356 for OlexSys, GUI svn.r5269)
;
_audit_update_record
;
2018-10-17 deposited with the CCDC.
2019-02-06 downloaded from the CCDC.
;
_cell_angle_alpha 90
_cell_angle_beta 91.550(3)
_cell_angle_gamma 90
_cell_formula_units_Z 4
_cell_length_a 6.4740(14)
_cell_length_b 14.018(3)
_cell_length_c 21.523(5)
_cell_measurement_reflns_used 4889
_cell_measurement_temperature 293(2)
_cell_measurement_theta_max 27.72
_cell_measurement_theta_min 2.39
_cell_volume 1952.6(7)
_computing_data_collection 'Bruker SMART'
_computing_molecular_graphics 'Olex2 (Dolomanov et al., 2009)'
_computing_publication_material 'Olex2 (Dolomanov et al., 2009)'
_computing_structure_refinement 'ShelXL (Sheldrick, 2015)'
_computing_structure_solution 'SHELXS-97 (Sheldrick, 1990)'
_diffrn_ambient_temperature 293.15
_diffrn_detector 'CCD area detector'
_diffrn_detector_type 'Bruker SMART CCD 6000 area detector'
_diffrn_measured_fraction_theta_full 0.989
_diffrn_measured_fraction_theta_max 0.989
_diffrn_measurement_device 'three-circle diffractometer'
_diffrn_measurement_device_type 'Bruker APEX-II CCD'
_diffrn_radiation_monochromator graphite
_diffrn_radiation_probe x-ray
_diffrn_radiation_type MoK\a
_diffrn_radiation_wavelength 0.71073
_diffrn_reflns_av_R_equivalents 0.0465
_diffrn_reflns_av_unetI/netI 0.0563
_diffrn_reflns_Laue_measured_fraction_full 0.989
_diffrn_reflns_Laue_measured_fraction_max 0.989
_diffrn_reflns_limit_h_max 7
_diffrn_reflns_limit_h_min -7
_diffrn_reflns_limit_k_max 16
_diffrn_reflns_limit_k_min -16
_diffrn_reflns_limit_l_max 25
_diffrn_reflns_limit_l_min -25
_diffrn_reflns_number 12539
_diffrn_reflns_point_group_measured_fraction_full 0.989
_diffrn_reflns_point_group_measured_fraction_max 0.989
_diffrn_reflns_theta_full 25.022
_diffrn_reflns_theta_max 25.022
_diffrn_reflns_theta_min 1.734
_diffrn_source_target Mo
_exptl_absorpt_coefficient_mu 0.091
_exptl_absorpt_correction_T_max 0.7456
_exptl_absorpt_correction_T_min 0.5935
_exptl_absorpt_correction_type multi-scan
_exptl_absorpt_process_details
;
SADABS-2014/5 (Bruker,2014/5) was used for absorption correction.
wR2(int) was 0.1188 before and 0.0467 after correction.
The Ratio of minimum to maximum transmission is 0.7960.
The \l/2 correction factor is 0.00150.
;
_exptl_crystal_colour 'metallic yellowish red'
_exptl_crystal_colour_lustre metallic
_exptl_crystal_colour_modifier yellowish
_exptl_crystal_colour_primary red
_exptl_crystal_density_diffrn 1.256
_exptl_crystal_density_method 'not measured'
_exptl_crystal_description needle
_exptl_crystal_F_000 776
_exptl_crystal_size_max 0.24
_exptl_crystal_size_mid 0.21
_exptl_crystal_size_min 0.19
_refine_diff_density_max 0.216
_refine_diff_density_min -0.171
_refine_diff_density_rms 0.032
_refine_ls_extinction_method none
_refine_ls_goodness_of_fit_ref 1.067
_refine_ls_hydrogen_treatment constr
_refine_ls_matrix_type full
_refine_ls_number_parameters 246
_refine_ls_number_reflns 3417
_refine_ls_number_restraints 0
_refine_ls_restrained_S_all 1.067
_refine_ls_R_factor_all 0.1356
_refine_ls_R_factor_gt 0.0591
_refine_ls_shift/su_max 0.000
_refine_ls_shift/su_mean 0.000
_refine_ls_structure_factor_coef Fsqd
_refine_ls_weighting_details 'w=1/[\s^2^(Fo^2^)+(0.0444P)^2^+0.8468P] where P=(Fo^2^+2Fc^2^)/3'
_refine_ls_weighting_scheme calc
_refine_ls_wR_factor_gt 0.1236
_refine_ls_wR_factor_ref 0.1456
_reflns_Friedel_coverage 0.000
_reflns_number_gt 2012
_reflns_number_total 3417
_reflns_threshold_expression 'I > 2\s(I)'
_cod_data_source_file c9tc00316a2.cif
_cod_data_source_block 151207b_0m
_cod_database_code 7237717
_shelx_space_group_comment
;
The symmetry employed for this shelxl refinement is uniquely defined
by the following loop, which should always be used as a source of
symmetry information in preference to the above space-group names.
They are only intended as comments.
;
_shelx_estimated_absorpt_t_max 0.983
_shelx_estimated_absorpt_t_min 0.978
_olex2_refinement_description
;
1. Fixed Uiso
 At 1.2 times of:
  All C(H) groups, All C(H,H) groups
 At 1.5 times of:
  All C(H,H,H) groups
2.a Secondary CH2 refined with riding coordinates:
 C17(H17A,H17B), C19(H19A,H19B)
2.b Aromatic/amide H refined with riding coordinates:
 C3(H3), C4(H4), C5(H5), C6(H6), C7(H7), C8(H8), C9(H9), C10(H10), C12(H12),
 C13(H13), C15(H15), C16(H16)
2.c Idealised Me refined as rotating group:
 C18(H18A,H18B,H18C), C20(H20A,H20B,H20C)
;
_shelx_shelxl_version_number 2014/7
_olex2_submission_special_instructions 'No special instructions were received'

loop_
_space_group_symop_operation_xyz
'x, y, z'
'-x, y+1/2, -z+1/2'
'-x, -y, -z'
'x, -y-1/2, z-1/2'

loop_
_atom_site_label
_atom_site_type_symbol
_atom_site_fract_x
_atom_site_fract_y
_atom_site_fract_z
_atom_site_U_iso_or_equiv
_atom_site_adp_type
_atom_site_occupancy
_atom_site_site_symmetry_order
_atom_site_calc_flag
_atom_site_refinement_flags_posn
B1 B 1.1810(5) 0.8099(3) 1.00748(15) 0.0623(9) Uani 1 1 d .
C1 C 1.1150(4) 0.80405(19) 1.11090(12) 0.0549(7) Uani 1 1 d .
C2 C 1.1570(4) 0.78070(19) 1.17645(12) 0.0572(7) Uani 1 1 d .
C3 C 1.0069(5) 0.7955(2) 1.22002(13) 0.0756(9) Uani 1 1 d .
H3 H 0.8778 0.8191 1.2078 0.091 Uiso 1 1 calc R
C4 C 1.0506(6) 0.7748(2) 1.28231(15) 0.0908(11) Uani 1 1 d .
H4 H 0.9499 0.7845 1.3116 0.109 Uiso 1 1 calc R
C5 C 1.2398(7) 0.7403(2) 1.30078(16) 0.0875(11) Uani 1 1 d .
H5 H 1.2683 0.7277 1.3426 0.105 Uiso 1 1 calc R
C6 C 1.3878(6) 0.7243(2) 1.25741(16) 0.0868(10) Uani 1 1 d .
H6 H 1.5161 0.7000 1.2698 0.104 Uiso 1 1 calc R
C7 C 1.3468(5) 0.7441(2) 1.19553(14) 0.0729(9) Uani 1 1 d .
H7 H 1.4475 0.7327 1.1664 0.088 Uiso 1 1 calc R
C8 C 0.8236(4) 0.89630(19) 0.99345(11) 0.0561(7) Uani 1 1 d .
H8 H 0.7068 0.9172 1.0137 0.067 Uiso 1 1 calc R
C9 C 0.8330(4) 0.91149(19) 0.92875(11) 0.0562(7) Uani 1 1 d .
H9 H 0.9489 0.8913 0.9078 0.067 Uiso 1 1 calc R
C10 C 0.6771(4) 0.95473(19) 0.89669(12) 0.0566(7) Uani 1 1 d .
H10 H 0.5658 0.9741 0.9200 0.068 Uiso 1 1 calc R
C11 C 0.6604(4) 0.97475(18) 0.83115(11) 0.0524(7) Uani 1 1 d .
C12 C 0.4780(4) 1.01153(19) 0.80461(12) 0.0607(7) Uani 1 1 d .
H12 H 0.3706 1.0275 0.8305 0.073 Uiso 1 1 calc R
C13 C 0.4512(4) 1.0251(2) 0.74151(13) 0.0660(8) Uani 1 1 d .
H13 H 0.3262 1.0490 0.7260 0.079 Uiso 1 1 calc R
C14 C 0.6086(4) 1.0035(2) 0.70015(12) 0.0660(8) Uani 1 1 d .
C15 C 0.7953(4) 0.9697(2) 0.72723(12) 0.0700(8) Uani 1 1 d .
H15 H 0.9053 0.9564 0.7017 0.084 Uiso 1 1 calc R
C16 C 0.8194(4) 0.9561(2) 0.78997(12) 0.0630(8) Uani 1 1 d .
H16 H 0.9454 0.9337 0.8058 0.076 Uiso 1 1 calc R
C17 C 0.3796(5) 1.0353(3) 0.60725(15) 0.1041(13) Uani 1 1 d .
H17A H 0.2709 1.0126 0.6337 0.125 Uiso 1 1 calc R
H17B H 0.3684 1.0010 0.5681 0.125 Uiso 1 1 calc R
C18 C 0.3505(6) 1.1392(4) 0.59547(18) 0.1299(16) Uani 1 1 d .
H18A H 0.3586 1.1732 0.6342 0.195 Uiso 1 1 calc GR
H18B H 0.2176 1.1498 0.5758 0.195 Uiso 1 1 calc GR
H18C H 0.4566 1.1617 0.5688 0.195 Uiso 1 1 calc GR
C19 C 0.7559(6) 1.0020(3) 0.59473(16) 0.1079(13) Uani 1 1 d .
H19A H 0.8831 1.0242 0.6147 0.130 Uiso 1 1 calc R
H19B H 0.7311 1.0400 0.5576 0.130 Uiso 1 1 calc R
C20 C 0.7787(8) 0.8999(3) 0.57709(18) 0.146(2) Uani 1 1 d .
H20A H 0.8124 0.8629 0.6135 0.219 Uiso 1 1 calc GR
H20B H 0.8871 0.8937 0.5478 0.219 Uiso 1 1 calc GR
H20C H 0.6513 0.8772 0.5586 0.219 Uiso 1 1 calc GR
F1 F 1.1512(3) 0.73237(13) 0.96873(8) 0.0896(6) Uani 1 1 d .
F2 F 1.3060(2) 0.87600(14) 0.98014(8) 0.0892(6) Uani 1 1 d .
N1 N 0.9458(3) 0.84547(16) 1.09100(9) 0.0566(6) Uani 1 1 d .
N2 N 0.9688(3) 0.85473(15) 1.02647(9) 0.0528(6) Uani 1 1 d .
N3 N 0.5828(4) 1.0150(2) 0.63741(11) 0.0914(9) Uani 1 1 d .
O1 O 1.2577(3) 0.78177(15) 1.06949(8) 0.0711(6) Uani 1 1 d .

loop_
_atom_site_aniso_label
_atom_site_aniso_U_11
_atom_site_aniso_U_22
_atom_site_aniso_U_33
_atom_site_aniso_U_23
_atom_site_aniso_U_13
_atom_site_aniso_U_12
B1 0.057(2) 0.078(2) 0.053(2) -0.0004(19) 0.0051(16) -0.0021(19)
C1 0.0580(17) 0.0550(18) 0.0516(16) -0.0001(13) 0.0006(14) -0.0031(14)
C2 0.0715(19) 0.0493(17) 0.0505(16) 0.0039(13) -0.0018(14) 0.0000(14)
C3 0.089(2) 0.080(2) 0.0582(19) 0.0093(16) 0.0054(17) 0.0141(18)
C4 0.120(3) 0.093(3) 0.059(2) 0.0109(18) 0.013(2) 0.008(2)
C5 0.127(3) 0.075(2) 0.059(2) 0.0174(18) -0.017(2) -0.006(2)
C6 0.095(3) 0.083(2) 0.081(2) 0.0171(19) -0.023(2) 0.006(2)
C7 0.080(2) 0.076(2) 0.0627(19) 0.0091(16) -0.0094(16) 0.0098(17)
C8 0.0523(16) 0.0647(18) 0.0512(16) 0.0018(14) 0.0014(13) -0.0030(14)
C9 0.0560(16) 0.0630(18) 0.0496(16) -0.0010(13) -0.0003(13) -0.0049(14)
C10 0.0573(16) 0.0605(18) 0.0520(16) -0.0004(13) 0.0023(13) -0.0043(14)
C11 0.0549(16) 0.0528(17) 0.0491(16) 0.0022(13) -0.0025(13) -0.0047(14)
C12 0.0609(17) 0.0653(19) 0.0560(17) 0.0045(14) 0.0036(14) 0.0073(15)
C13 0.0622(18) 0.076(2) 0.0597(18) 0.0077(15) -0.0050(15) 0.0141(16)
C14 0.0672(19) 0.081(2) 0.0494(17) 0.0056(15) -0.0013(15) 0.0089(16)
C15 0.0594(17) 0.098(2) 0.0527(17) 0.0072(16) 0.0045(14) 0.0086(17)
C16 0.0523(16) 0.079(2) 0.0572(18) 0.0071(15) -0.0046(14) 0.0019(15)
C17 0.097(3) 0.155(4) 0.060(2) 0.017(2) -0.0053(18) 0.044(3)
C18 0.106(3) 0.189(5) 0.094(3) 0.020(3) -0.008(2) 0.032(3)
C19 0.108(3) 0.151(4) 0.065(2) 0.029(2) 0.003(2) 0.027(3)
C20 0.208(5) 0.141(4) 0.089(3) -0.018(3) -0.006(3) 0.077(4)
F1 0.0978(13) 0.0981(14) 0.0732(11) -0.0246(10) 0.0061(10) 0.0124(11)
F2 0.0635(11) 0.1244(16) 0.0806(11) 0.0162(11) 0.0170(9) -0.0124(10)
N1 0.0567(14) 0.0697(16) 0.0434(12) 0.0055(11) 0.0031(10) 0.0024(12)
N2 0.0520(13) 0.0628(15) 0.0434(12) 0.0023(11) 0.0005(10) -0.0024(11)
N3 0.0796(18) 0.142(3) 0.0521(15) 0.0122(16) 0.0024(14) 0.0307(17)
O1 0.0611(12) 0.0967(16) 0.0556(12) 0.0022(11) 0.0033(10) 0.0169(11)

loop_
_atom_type_symbol
_atom_type_description
_atom_type_scat_dispersion_real
_atom_type_scat_dispersion_imag
_atom_type_scat_source
C C 0.0033 0.0016 'International Tables Vol C Tables 4.2.6.8 and 6.1.1.4'
H H 0.0000 0.0000 'International Tables Vol C Tables 4.2.6.8 and 6.1.1.4'
B B 0.0013 0.0007 'International Tables Vol C Tables 4.2.6.8 and 6.1.1.4'
F F 0.0171 0.0103 'International Tables Vol C Tables 4.2.6.8 and 6.1.1.4'
N N 0.0061 0.0033 'International Tables Vol C Tables 4.2.6.8 and 6.1.1.4'
O O 0.0106 0.0060 'International Tables Vol C Tables 4.2.6.8 and 6.1.1.4'

loop_
_geom_angle_atom_site_label_1
_geom_angle_atom_site_label_2
_geom_angle_atom_site_label_3
_geom_angle
F1 B1 N2 111.2(2)
F1 B1 O1 112.1(3)
F2 B1 F1 110.3(3)
F2 B1 N2 111.7(3)
F2 B1 O1 112.5(2)
O1 B1 N2 98.5(2)
N1 C1 C2 123.3(3)
N1 C1 O1 118.4(2)
O1 C1 C2 118.4(2)
C3 C2 C1 120.2(3)
C7 C2 C1 120.6(3)
C7 C2 C3 119.3(3)
C2 C3 H3 120.3
C2 C3 C4 119.5(3)
C4 C3 H3 120.3
C3 C4 H4 119.6
C5 C4 C3 120.8(3)
C5 C4 H4 119.6
C4 C5 H5 120.1
C4 C5 C6 119.8(3)
C6 C5 H5 120.1
C5 C6 H6 119.9
C5 C6 C7 120.2(3)
C7 C6 H6 119.9
C2 C7 H7 119.8
C6 C7 C2 120.5(3)
C6 C7 H7 119.8
C9 C8 H8 118.1
N2 C8 H8 118.1
N2 C8 C9 123.8(3)
C8 C9 H9 119.3
C10 C9 C8 121.4(3)
C10 C9 H9 119.3
C9 C10 H10 115.7
C9 C10 C11 128.5(3)
C11 C10 H10 115.7
C12 C11 C10 120.8(2)
C12 C11 C16 116.0(2)
C16 C11 C10 123.2(2)
C11 C12 H12 118.8
C13 C12 C11 122.5(3)
C13 C12 H12 118.8
C12 C13 H13 119.3
C12 C13 C14 121.4(3)
C14 C13 H13 119.3
C13 C14 C15 116.0(2)
N3 C14 C13 122.0(3)
N3 C14 C15 121.9(3)
C14 C15 H15 119.0
C16 C15 C14 121.9(3)
C16 C15 H15 119.0
C11 C16 H16 118.9
C15 C16 C11 122.2(3)
C15 C16 H16 118.9
H17A C17 H17B 107.9
C18 C17 H17A 109.3
C18 C17 H17B 109.3
N3 C17 H17A 109.3
N3 C17 H17B 109.3
N3 C17 C18 111.7(4)
C17 C18 H18A 109.5
C17 C18 H18B 109.5
C17 C18 H18C 109.5
H18A C18 H18B 109.5
H18A C18 H18C 109.5
H18B C18 H18C 109.5
H19A C19 H19B 108.0
C20 C19 H19A 109.4
C20 C19 H19B 109.4
N3 C19 H19A 109.4
N3 C19 H19B 109.4
N3 C19 C20 111.0(4)
C19 C20 H20A 109.5
C19 C20 H20B 109.5
C19 C20 H20C 109.5
H20A C20 H20B 109.5
H20A C20 H20C 109.5
H20B C20 H20C 109.5
C1 N1 N2 104.8(2)
C8 N2 B1 131.3(2)
C8 N2 N1 119.1(2)
N1 N2 B1 109.6(2)
C14 N3 C17 122.7(3)
C14 N3 C19 121.7(3)
C17 N3 C19 115.5(2)
C1 O1 B1 108.7(2)

loop_
_geom_bond_atom_site_label_1
_geom_bond_atom_site_label_2
_geom_bond_distance
B1 F1 1.381(4)
B1 F2 1.373(4)
B1 N2 1.574(4)
B1 O1 1.466(4)
C1 C2 1.467(4)
C1 N1 1.302(3)
C1 O1 1.338(3)
C2 C3 1.384(4)
C2 C7 1.384(4)
C3 H3 0.9300
C3 C4 1.393(4)
C4 H4 0.9300
C4 C5 1.366(5)
C5 H5 0.9300
C5 C6 1.374(5)
C6 H6 0.9300
C6 C7 1.379(4)
C7 H7 0.9300
C8 H8 0.9300
C8 C9 1.412(3)
C8 N2 1.300(3)
C9 H9 0.9300
C9 C10 1.351(3)
C10 H10 0.9300
C10 C11 1.439(3)
C11 C12 1.396(3)
C11 C16 1.401(3)
C12 H12 0.9300
C12 C13 1.378(4)
C13 H13 0.9300
C13 C14 1.404(4)
C14 C15 1.409(4)
C14 N3 1.366(3)
C15 H15 0.9300
C15 C16 1.369(4)
C16 H16 0.9300
C17 H17A 0.9700
C17 H17B 0.9700
C17 C18 1.490(5)
C17 N3 1.479(4)
C18 H18A 0.9600
C18 H18B 0.9600
C18 H18C 0.9600
C19 H19A 0.9700
C19 H19B 0.9700
C19 C20 1.489(5)
C19 N3 1.479(4)
C20 H20A 0.9600
C20 H20B 0.9600
C20 H20C 0.9600
N1 N2 1.407(3)
